data_1513727
loop_
_publ_author_name
'Miyoshi, Hirokazu'
'Nobusue, Shunpei'
'Shimizu, Akihiro'
'Hisaki, Ichiro'
'Miyata, Mikiji'
'Tobe, Yoshito'

_publ_section_title
;
 Benz[c]indeno[2,1-a]fluorene: a 2,3-naphthoquinodimethane incorporated
 into an indenofluorene frame
;
_journal_issue 1
_journal_name_full 'Chemical Science'
_journal_page_first 163
_journal_paper_doi 10.1039/c3sc52622d
_journal_volume 5
_journal_year 2014
_chemical_formula_sum 'C42 H34'
_chemical_formula_weight 538.69
_chemical_name_systematic
; 
 ? 
;
_space_group_IT_number 15
_symmetry_cell_setting monoclinic
_symmetry_space_group_name_Hall '-C 2yc'
_symmetry_space_group_name_H-M 'C 1 2/c 1'
_atom_sites_solution_hydrogens geom
_atom_sites_solution_primary direct
_atom_sites_solution_secondary difmap
_audit_creation_method SHELXL-97
_cell_angle_alpha 90.00
_cell_angle_beta 99.134(3)
_cell_angle_gamma 90.00
_cell_formula_units_Z 4
_cell_length_a 14.515(2)
_cell_length_b 15.214(2)
_cell_length_c 13.3114(17)
_cell_measurement_temperature 113(2)
_cell_volume 2902.3(7)
_computing_cell_refinement PROCESS-AUTO
_computing_data_collection PROCESS-AUTO
_computing_molecular_graphics 'Yadokari-XG 2009 (Wakita Nemoto et al., 2009)'
_computing_publication_material 'Yadokari-XG 2009 (Wakita Nemoto et al., 2009)'
_computing_structure_refinement 'SHELXL-97 (Sheldrick, 1997)'
_computing_structure_solution 'SHELXS-97 (Sheldrick, 1990)'
_diffrn_ambient_temperature 113(2)
_diffrn_measured_fraction_theta_full 0.990
_diffrn_measured_fraction_theta_max 0.990
_diffrn_measurement_device_type 'Rigaku RAXIS-RAPID'
_diffrn_measurement_method \w
_diffrn_radiation_monochromator graphite
_diffrn_radiation_source 'fine-focus sealed tube'
_diffrn_radiation_type MoK\a
_diffrn_radiation_wavelength 0.71075
_diffrn_reflns_av_R_equivalents 0.0336
_diffrn_reflns_av_sigmaI/netI 0.0278
_diffrn_reflns_limit_h_max 18
_diffrn_reflns_limit_h_min -15
_diffrn_reflns_limit_k_max 19
_diffrn_reflns_limit_k_min -19
_diffrn_reflns_limit_l_max 16
_diffrn_reflns_limit_l_min -17
_diffrn_reflns_number 13615
_diffrn_reflns_theta_full 27.42
_diffrn_reflns_theta_max 27.42
_diffrn_reflns_theta_min 3.09
_exptl_absorpt_coefficient_mu 0.069
_exptl_absorpt_correction_T_max 0.9862
_exptl_absorpt_correction_T_min 0.9338
_exptl_absorpt_correction_type none
_exptl_crystal_colour Blue
_exptl_crystal_density_diffrn 1.233
_exptl_crystal_density_method 'not measured'
_exptl_crystal_description Plate
_exptl_crystal_F_000 1144
_exptl_crystal_size_max 1.00
_exptl_crystal_size_mid 0.50
_exptl_crystal_size_min 0.20
_refine_diff_density_max 0.338
_refine_diff_density_min -0.270
_refine_diff_density_rms 0.058
_refine_ls_extinction_method none
_refine_ls_goodness_of_fit_ref 1.145
_refine_ls_hydrogen_treatment mixed
_refine_ls_matrix_type full
_refine_ls_number_parameters 258
_refine_ls_number_reflns 3282
_refine_ls_number_restraints 0
_refine_ls_restrained_S_all 1.145
_refine_ls_R_factor_all 0.0617
_refine_ls_R_factor_gt 0.0448
_refine_ls_shift/su_max 0.000
_refine_ls_shift/su_mean 0.000
_refine_ls_structure_factor_coef Fsqd
_refine_ls_weighting_details 'calc w=1/[\s^2^(Fo^2^)+(0.0622P)^2^+2.9072P] where P=(Fo^2^+2Fc^2^)/3'
_refine_ls_weighting_scheme calc
_refine_ls_wR_factor_gt 0.1147
_refine_ls_wR_factor_ref 0.1460
_reflns_number_gt 2570
_reflns_number_total 3282
_reflns_threshold_expression >2sigma(I)
_cod_data_source_file c3sc52622d.txt
_cod_data_source_block if2
_cod_depositor_comments
;
The following automatic conversions were performed:

'_symmetry_cell_setting' tag value 'monoclini' was replaced with
'monoclinic' value as specified in the replacement file
'/home/robertas/cod-tools/perl-scripts/inputs/replacement_values.lst'.

Automatic conversion script
Id: cif_fix_values 3143 2015-03-26 13:38:13Z robertas 
;
_cod_original_sg_symbol_H-M 'C 2/c'
_cod_database_code 1513727

loop_
_symmetry_equiv_pos_as_xyz
'x, y, z'
'-x, y, -z+1/2'
'x+1/2, y+1/2, z'
'-x+1/2, y+1/2, -z+1/2'
'-x, -y, -z'
'x, -y, z-1/2'
'-x+1/2, -y+1/2, -z'
'x+1/2, -y+1/2, z-1/2'

loop_
_atom_site_label
_atom_site_type_symbol
_atom_site_fract_x
_atom_site_fract_y
_atom_site_fract_z
_atom_site_U_iso_or_equiv
_atom_site_adp_type
_atom_site_occupancy
_atom_site_symmetry_multiplicity
_atom_site_calc_flag
_atom_site_disorder_assembly
_atom_site_disorder_group
C1 C 0.07073(11) 0.17561(10) 0.16096(12) 0.0210(3) Uani 1 1 d A 1
C2 C 0.08771(11) 0.26977(10) 0.18987(12) 0.0220(3) Uani 1 1 d A 1
C3 C 0.05044(11) 0.02365(10) 0.16656(12) 0.0216(3) Uani 1 1 d A 1
C4 C 0.12898(12) 0.44726(11) 0.24221(14) 0.0288(4) Uani 1 1 d A 1
C5 C 0.15034(11) 0.29036(10) 0.27840(13) 0.0245(3) Uani 1 1 d A 1
C6 C 0.17007(12) 0.37865(11) 0.30368(14) 0.0282(4) Uani 1 1 d A 1
H1 H 0.2132(15) 0.3929(13) 0.3692(16) 0.033(5) Uiso 1 1 d B 1
C7 C 0.10300(11) 0.04206(10) 0.08275(12) 0.0224(3) Uani 1 1 d A 1
C8 C 0.02776(10) 0.10846(10) 0.20910(12) 0.0208(3) Uani 1 1 d . 1
C9 C 0.11522(11) 0.13473(10) 0.08060(12) 0.0230(3) Uani 1 1 d A 1
C10 C 0.04830(12) 0.33837(10) 0.12510(13) 0.0254(4) Uani 1 1 d A 1
C11 C 0.16307(12) 0.17424(11) 0.00985(13) 0.0263(4) Uani 1 1 d A 1
H2 H 0.1700(14) 0.2394(14) 0.0096(15) 0.032(5) Uiso 1 1 d C 1
C12 C 0.02790(11) -0.05617(10) 0.20874(12) 0.0240(4) Uani 1 1 d . 1
C13 C 0.06976(12) 0.42574(11) 0.15329(14) 0.0275(4) Uani 1 1 d A 1
H3 H 0.0387(15) 0.4739(14) 0.1069(16) 0.034(5) Uiso 1 1 d D 1
C14 C 0.05931(13) -0.13984(11) 0.17629(13) 0.0300(4) Uani 1 1 d E 1
H4 H 0.1039(15) -0.1399(13) 0.1250(15) 0.033(5) Uiso 1 1 d F 1
C15 C 0.13718(12) -0.00974(11) 0.01006(13) 0.0262(4) Uani 1 1 d A 1
H5 H 0.1260(13) -0.0748(13) 0.0049(14) 0.025(5) Uiso 1 1 d G 1
C16 C 0.19873(14) 0.21876(12) 0.34699(15) 0.0336(4) Uani 1 1 d A 1
H6 H 0.1549(19) 0.1848(17) 0.3814(19) 0.057(7) Uiso 1 1 d H 1
H7 H 0.2452(18) 0.2464(17) 0.4053(19) 0.054(7) Uiso 1 1 d I 1
H8 H 0.231(2) 0.1782(19) 0.308(2) 0.069(8) Uiso 1 1 d J 1
C17 C 0.03181(15) -0.21694(11) 0.21453(14) 0.0349(4) Uani 1 1 d . 1
H9 H 0.0547(16) -0.2747(16) 0.1910(17) 0.047(6) Uiso 1 1 d K 1
C18 C 0.18591(12) 0.03029(12) -0.06056(13) 0.0292(4) Uani 1 1 d A 1
H10 H 0.2090(15) -0.0067(14) -0.1129(16) 0.038(6) Uiso 1 1 d L 1
C19 C -0.01590(14) 0.32066(13) 0.02706(14) 0.0329(4) Uani 1 1 d A 1
H11 H -0.073(2) 0.3602(18) 0.0188(19) 0.061(7) Uiso 1 1 d M 1
H12 H -0.039(2) 0.261(2) 0.021(2) 0.071(8) Uiso 1 1 d N 1
H13 H 0.017(2) 0.3306(19) -0.034(2) 0.077(9) Uiso 1 1 d O 1
C20 C 0.19915(12) 0.12087(12) -0.06109(13) 0.0290(4) Uani 1 1 d A 1
H14 H 0.2315(16) 0.1480(14) -0.1119(17) 0.041(6) Uiso 1 1 d P 1
C21 C 0.14652(16) 0.54222(12) 0.2741(2) 0.0419(5) Uani 1 1 d A 1
H15 H 0.137(2) 0.583(2) 0.214(2) 0.075(9) Uiso 1 1 d Q 1
H16 H 0.212(2) 0.553(2) 0.311(2) 0.085(10) Uiso 1 1 d R 1
H17 H 0.103(3) 0.562(2) 0.318(3) 0.092(11) Uiso 1 1 d S 1

loop_
_atom_site_aniso_label
_atom_site_aniso_U_11
_atom_site_aniso_U_22
_atom_site_aniso_U_33
_atom_site_aniso_U_23
_atom_site_aniso_U_13
_atom_site_aniso_U_12
C1 0.0199(7) 0.0203(8) 0.0235(8) -0.0007(6) 0.0061(6) -0.0002(6)
C2 0.0224(8) 0.0175(7) 0.0292(8) -0.0004(6) 0.0133(6) -0.0011(6)
C3 0.0212(7) 0.0183(7) 0.0257(8) -0.0021(6) 0.0047(6) 0.0017(6)
C4 0.0264(8) 0.0185(8) 0.0444(10) -0.0022(7) 0.0142(7) -0.0024(6)
C5 0.0233(8) 0.0203(8) 0.0319(9) -0.0002(6) 0.0108(6) 0.0001(6)
C6 0.0241(8) 0.0241(8) 0.0374(10) -0.0059(7) 0.0082(7) -0.0031(6)
C7 0.0188(7) 0.0222(8) 0.0265(8) -0.0018(6) 0.0048(6) 0.0012(6)
C8 0.0202(7) 0.0169(7) 0.0259(8) -0.0017(6) 0.0055(6) 0.0005(5)
C9 0.0209(8) 0.0227(8) 0.0264(8) -0.0021(6) 0.0066(6) 0.0005(6)
C10 0.0269(8) 0.0214(8) 0.0310(9) 0.0017(6) 0.0141(6) 0.0004(6)
C11 0.0250(8) 0.0253(8) 0.0305(9) -0.0010(6) 0.0103(6) -0.0009(6)
C12 0.0278(8) 0.0176(7) 0.0265(8) -0.0009(6) 0.0045(6) 0.0014(6)
C13 0.0289(9) 0.0190(8) 0.0370(9) 0.0039(7) 0.0127(7) 0.0011(6)
C14 0.0383(10) 0.0212(8) 0.0309(9) -0.0026(7) 0.0066(7) 0.0039(7)
C15 0.0264(8) 0.0238(8) 0.0292(9) -0.0041(6) 0.0067(6) 0.0022(6)
C16 0.0362(10) 0.0252(9) 0.0382(10) -0.0007(7) 0.0025(8) 0.0023(7)
C17 0.0528(12) 0.0189(8) 0.0324(10) -0.0023(7) 0.0050(8) 0.0044(8)
C18 0.0278(9) 0.0329(9) 0.0284(9) -0.0074(7) 0.0093(7) 0.0021(7)
C19 0.0396(10) 0.0281(9) 0.0313(10) 0.0021(7) 0.0064(7) 0.0034(8)
C20 0.0276(9) 0.0339(9) 0.0277(9) -0.0027(7) 0.0110(7) -0.0012(7)
C21 0.0406(11) 0.0201(9) 0.0658(15) -0.0063(9) 0.0109(10) -0.0047(8)

loop_
_atom_type_symbol
_atom_type_description
_atom_type_scat_dispersion_real
_atom_type_scat_dispersion_imag
_atom_type_scat_source
C C 0.0033 0.0016 'International Tables Vol C Tables 4.2.6.8 and 6.1.1.4'
H H 0.0000 0.0000 'International Tables Vol C Tables 4.2.6.8 and 6.1.1.4'

loop_
_geom_angle_atom_site_label_1
_geom_angle_atom_site_label_2
_geom_angle_atom_site_label_3
_geom_angle
_geom_angle_site_symmetry_1
_geom_angle_site_symmetry_3
C8 C1 C9 107.59(13) . .
C8 C1 C2 130.36(14) . .
C9 C1 C2 121.26(13) . .
C5 C2 C10 119.46(14) . .
C5 C2 C1 119.23(14) . .
C10 C2 C1 121.07(14) . .
C12 C3 C8 121.84(14) . .
C12 C3 C7 130.60(14) . .
C8 C3 C7 107.43(13) . .
C13 C4 C6 118.13(15) . .
C13 C4 C21 121.18(17) . .
C6 C4 C21 120.65(18) . .
C6 C5 C2 119.66(15) . .
C6 C5 C16 119.00(16) . .
C2 C5 C16 121.33(14) . .
C4 C6 C5 121.46(16) . .
C4 C6 H1 119.4(12) . .
C5 C6 H1 119.1(12) . .
C15 C7 C9 119.06(15) . .
C15 C7 C3 134.36(15) . .
C9 C7 C3 106.54(13) . .
C1 C8 C8 132.94(9) . 2
C1 C8 C3 108.70(13) . .
C8 C8 C3 118.29(8) 2 .
C11 C9 C7 121.26(14) . .
C11 C9 C1 129.25(15) . .
C7 C9 C1 109.49(13) . .
C13 C10 C2 118.99(16) . .
C13 C10 C19 118.88(15) . .
C2 C10 C19 122.13(15) . .
C9 C11 C20 118.91(16) . .
C9 C11 H2 119.6(12) . .
C20 C11 H2 121.5(12) . .
C3 C12 C14 122.77(15) . .
C3 C12 C12 119.58(9) . 2
C14 C12 C12 117.63(10) . 2
C4 C13 C10 122.22(16) . .
C4 C13 H3 120.3(12) . .
C10 C13 H3 117.5(12) . .
C17 C14 C12 121.51(17) . .
C17 C14 H4 120.5(12) . .
C12 C14 H4 118.0(12) . .
C7 C15 C18 119.42(16) . .
C7 C15 H5 122.1(11) . .
C18 C15 H5 118.4(11) . .
C5 C16 H6 112.5(15) . .
C5 C16 H7 110.1(14) . .
H6 C16 H7 105(2) . .
C5 C16 H8 110.3(17) . .
H6 C16 H8 109(2) . .
H7 C16 H8 110(2) . .
C14 C17 C17 120.50(11) . 2
C14 C17 H9 120.3(13) . .
C17 C17 H9 119.2(13) 2 .
C20 C18 C15 121.22(15) . .
C20 C18 H10 119.6(12) . .
C15 C18 H10 119.1(13) . .
C10 C19 H11 111.8(14) . .
C10 C19 H12 113.2(17) . .
H11 C19 H12 107(2) . .
C10 C19 H13 111.0(17) . .
H11 C19 H13 108(2) . .
H12 C19 H13 106(2) . .
C18 C20 C11 120.09(16) . .
C18 C20 H14 120.4(13) . .
C11 C20 H14 119.5(13) . .
C4 C21 H15 111.3(17) . .
C4 C21 H16 113.4(18) . .
H15 C21 H16 106(2) . .
C4 C21 H17 112(2) . .
H15 C21 H17 105(3) . .
H16 C21 H17 108(3) . .

loop_
_geom_bond_atom_site_label_1
_geom_bond_atom_site_label_2
_geom_bond_distance
_geom_bond_site_symmetry_2
C1 C8 1.404(2) .
C1 C9 1.472(2) .
C1 C2 1.494(2) .
C2 C5 1.405(2) .
C2 C10 1.415(2) .
C3 C12 1.398(2) .
C3 C8 1.467(2) .
C3 C7 1.475(2) .
C4 C13 1.387(3) .
C4 C6 1.400(3) .
C4 C21 1.516(2) .
C5 C6 1.403(2) .
C5 C16 1.520(2) .
C6 H1 1.01(2) .
C7 C15 1.399(2) .
C7 C9 1.422(2) .
C8 C8 1.454(3) 2
C9 C11 1.392(2) .
C10 C13 1.403(2) .
C10 C19 1.503(3) .
C11 C20 1.408(2) .
C11 H2 1.00(2) .
C12 C14 1.441(2) .
C12 C12 1.465(3) 2
C13 H3 1.02(2) .
C14 C17 1.363(3) .
C14 H4 1.01(2) .
C15 C18 1.402(2) .
C15 H5 1.004(19) .
C16 H6 0.99(3) .
C16 H7 1.03(3) .
C16 H8 0.98(3) .
C17 C17 1.422(4) 2
C17 H9 1.01(2) .
C18 C20 1.392(3) .
C18 H10 0.99(2) .
C19 H11 1.02(3) .
C19 H12 0.97(3) .
C19 H13 1.02(3) .
C20 H14 0.97(2) .
C21 H15 1.00(3) .
C21 H16 1.01(3) .
C21 H17 0.98(4) .

loop_
_geom_torsion_atom_site_label_1
_geom_torsion_atom_site_label_2
_geom_torsion_atom_site_label_3
_geom_torsion_atom_site_label_4
_geom_torsion
_geom_torsion_site_symmetry_1
_geom_torsion_site_symmetry_4
C8 C1 C2 C5 66.8(2) . .
C9 C1 C2 C5 -101.62(18) . .
C8 C1 C2 C10 -118.83(19) . .
C9 C1 C2 C10 72.7(2) . .
C10 C2 C5 C6 2.6(2) . .
C1 C2 C5 C6 177.04(14) . .
C10 C2 C5 C16 -176.39(15) . .
C1 C2 C5 C16 -2.0(2) . .
C13 C4 C6 C5 -1.8(2) . .
C21 C4 C6 C5 176.20(17) . .
C2 C5 C6 C4 -0.3(2) . .
C16 C5 C6 C4 178.71(16) . .
C12 C3 C7 C15 9.6(3) . .
C8 C3 C7 C15 -174.56(17) . .
C12 C3 C7 C9 -172.62(16) . .
C8 C3 C7 C9 3.24(17) . .
C9 C1 C8 C8 -178.3(2) . 2
C2 C1 C8 C8 12.0(3) . 2
C9 C1 C8 C3 4.65(17) . .
C2 C1 C8 C3 -165.01(15) . .
C12 C3 C8 C1 171.33(15) . .
C7 C3 C8 C1 -4.96(17) . .
C12 C3 C8 C8 -6.2(3) . 2
C7 C3 C8 C8 177.53(17) . 2
C15 C7 C9 C11 -2.2(2) . .
C3 C7 C9 C11 179.65(15) . .
C15 C7 C9 C1 177.75(14) . .
C3 C7 C9 C1 -0.45(17) . .
C8 C1 C9 C11 177.26(17) . .
C2 C1 C9 C11 -11.9(3) . .
C8 C1 C9 C7 -2.64(18) . .
C2 C1 C9 C7 168.16(14) . .
C5 C2 C10 C13 -2.7(2) . .
C1 C2 C10 C13 -177.04(14) . .
C5 C2 C10 C19 177.34(15) . .
C1 C2 C10 C19 3.0(2) . .
C7 C9 C11 C20 0.5(2) . .
C1 C9 C11 C20 -179.38(16) . .
C8 C3 C12 C14 -172.22(15) . .
C7 C3 C12 C14 3.1(3) . .
C8 C3 C12 C12 6.1(3) . 2
C7 C3 C12 C12 -178.51(17) . 2
C6 C4 C13 C10 1.7(2) . .
C21 C4 C13 C10 -176.30(17) . .
C2 C10 C13 C4 0.5(2) . .
C19 C10 C13 C4 -179.51(16) . .
C3 C12 C14 C17 -176.11(17) . .
C12 C12 C14 C17 5.5(3) 2 .
C9 C7 C15 C18 2.6(2) . .
C3 C7 C15 C18 -179.84(17) . .
C12 C14 C17 C17 2.3(3) . 2
C7 C15 C18 C20 -1.4(3) . .
C15 C18 C20 C11 -0.2(3) . .
C9 C11 C20 C18 0.7(3) . .
